data_7247616
loop_
_publ_author_name
'Baig, K. Mohamed Yusuf'
'Kole, Goutam Kumar'

_publ_section_title
;
 Silver(i) coordination polymers of trans-5-styrylpyrimidine -- from
 structural diversity to solid-state reactivity under sunlight
;
_journal_issue 44
_journal_name_full CrystEngComm
_journal_page_first 6204
_journal_page_last 6214
_journal_paper_doi 10.1039/D3CE00756A
_journal_volume 25
_journal_year 2023
_chemical_formula_sum 'C12 H10 N2'
_chemical_formula_weight 182.18
_space_group_crystal_system monoclinic
_space_group_IT_number 14
_space_group_name_Hall '-P 2ybc'
_space_group_name_H-M_alt 'P 1 21/c 1'
_atom_sites_solution_hydrogens geom
_atom_sites_solution_primary difmap
_audit_creation_method SHELXL-2018/3
_audit_update_record
;
2023-06-23 deposited with the CCDC.	2023-10-09 downloaded from the CCDC.
;
_cell_angle_alpha 90
_cell_angle_beta 92.989(2)
_cell_angle_gamma 90
_cell_formula_units_Z 8
_cell_length_a 22.3235(11)
_cell_length_b 11.7383(5)
_cell_length_c 7.5580(4)
_cell_measurement_reflns_used 9914
_cell_measurement_temperature 295(2)
_cell_measurement_theta_max 27.11
_cell_measurement_theta_min 2.74
_cell_volume 1977.80(17)
_computing_structure_refinement 'SHELXL-2018/3 (Sheldrick, 2018)'
_computing_structure_solution 'SHELXT 2018/2 (Sheldrick, 2018)'
_diffrn_ambient_temperature 295(2)
_diffrn_measured_fraction_theta_full 0.997
_diffrn_measured_fraction_theta_max 0.998
_diffrn_measurement_device_type 'Bruker APEX-II CCD'
_diffrn_measurement_method '\f and \w scans'
_diffrn_radiation_type MoK\a
_diffrn_radiation_wavelength 0.71073
_diffrn_reflns_av_R_equivalents 0.0381
_diffrn_reflns_av_unetI/netI 0.0284
_diffrn_reflns_Laue_measured_fraction_full 0.997
_diffrn_reflns_Laue_measured_fraction_max 0.998
_diffrn_reflns_limit_h_max 26
_diffrn_reflns_limit_h_min -27
_diffrn_reflns_limit_k_max 14
_diffrn_reflns_limit_k_min -14
_diffrn_reflns_limit_l_max 9
_diffrn_reflns_limit_l_min -8
_diffrn_reflns_number 24051
_diffrn_reflns_point_group_measured_fraction_full 0.997
_diffrn_reflns_point_group_measured_fraction_max 0.998
_diffrn_reflns_theta_full 25.242
_diffrn_reflns_theta_max 26.371
_diffrn_reflns_theta_min 1.961
_exptl_absorpt_coefficient_mu 0.074
_exptl_absorpt_correction_T_max 0.7455
_exptl_absorpt_correction_T_min 0.6082
_exptl_absorpt_correction_type multi-scan
_exptl_absorpt_process_details 'SadAbs 2016/2 (Bruker AXS)'
_exptl_crystal_colour colourless
_exptl_crystal_density_diffrn 1.224
_exptl_crystal_description block
_exptl_crystal_F_000 768
_exptl_crystal_size_max 0.330
_exptl_crystal_size_mid 0.270
_exptl_crystal_size_min 0.240
_refine_diff_density_max 0.143
_refine_diff_density_min -0.129
_refine_diff_density_rms 0.025
_refine_ls_extinction_method none
_refine_ls_goodness_of_fit_ref 1.064
_refine_ls_hydrogen_treatment constr
_refine_ls_matrix_type full
_refine_ls_number_parameters 254
_refine_ls_number_reflns 4041
_refine_ls_number_restraints 0
_refine_ls_restrained_S_all 1.064
_refine_ls_R_factor_all 0.0541
_refine_ls_R_factor_gt 0.0433
_refine_ls_shift/su_max 0.000
_refine_ls_shift/su_mean 0.000
_refine_ls_structure_factor_coef Fsqd
_refine_ls_weighting_details 'w=1/[\s^2^(Fo^2^)+(0.0553P)^2^+0.2817P] where P=(Fo^2^+2Fc^2^)/3'
_refine_ls_weighting_scheme calc
_refine_ls_wR_factor_gt 0.1181
_refine_ls_wR_factor_ref 0.1273
_reflns_Friedel_coverage 0.000
_reflns_number_gt 3298
_reflns_number_total 4041
_reflns_threshold_expression 'I > 2\s(I)'
_cod_data_source_file d3ce00756a2.cif
_cod_data_source_block YB-79
_cod_depositor_comments 'Adding full bibliography for 7247616--7247621.cif.'
_cod_original_sg_symbol_H-M 'P 21/c'
_cod_database_code 7247616
_shelx_shelxl_version_number 2018/3
_shelx_space_group_comment
;
The symmetry employed for this shelxl refinement is uniquely defined
by the following loop, which should always be used as a source of
symmetry information in preference to the above space-group names.
They are only intended as comments.
;
_shelx_estimated_absorpt_t_min 0.976
_shelx_estimated_absorpt_t_max 0.982

loop_
_space_group_symop_operation_xyz
'x, y, z'
'-x, y+1/2, -z+1/2'
'-x, -y, -z'
'x, -y-1/2, z-1/2'

loop_
_atom_site_label
_atom_site_type_symbol
_atom_site_fract_x
_atom_site_fract_y
_atom_site_fract_z
_atom_site_U_iso_or_equiv
_atom_site_adp_type
_atom_site_occupancy
_atom_site_site_symmetry_order
_atom_site_calc_flag
_atom_site_refinement_flags_posn
_atom_site_refinement_flags_adp
_atom_site_refinement_flags_occupancy
_atom_site_disorder_assembly
_atom_site_disorder_group
N1 N 0.54976(5) 0.47534(10) 0.69691(17) 0.0641(3) Uani 1 1 d . . . . .
C1 C 0.56373(6) 0.58363(12) 0.6734(2) 0.0663(4) Uani 1 1 d . . . . .
H1 H 0.602017 0.598240 0.635973 0.080 Uiso 1 1 calc R U . . .
C2 C 0.49509(6) 0.45687(10) 0.75139(18) 0.0568(3) Uani 1 1 d . . . . .
H2 H 0.483577 0.381861 0.770006 0.068 Uiso 1 1 calc R U . . .
N2 N 0.52946(5) 0.67290(10) 0.6971(2) 0.0760(4) Uani 1 1 d . . . . .
C3 C 0.45420(5) 0.54178(9) 0.78222(16) 0.0477(3) Uani 1 1 d . . . . .
C5 C 0.39366(5) 0.52156(10) 0.83940(16) 0.0504(3) Uani 1 1 d . . . . .
H5 H 0.367701 0.583574 0.836800 0.060 Uiso 1 1 calc R U . . .
C4 C 0.47482(6) 0.65034(11) 0.7514(2) 0.0675(4) Uani 1 1 d . . . . .
H4 H 0.449203 0.711224 0.769564 0.081 Uiso 1 1 calc R U . . .
C9 C 0.24095(6) 0.28224(11) 1.09473(18) 0.0615(4) Uani 1 1 d . . . . .
H9 H 0.233296 0.216239 1.157770 0.074 Uiso 1 1 calc R U . . .
C8 C 0.29807(6) 0.30389(10) 1.04241(17) 0.0543(3) Uani 1 1 d . . . . .
H8 H 0.328522 0.251794 1.070046 0.065 Uiso 1 1 calc R U . . .
C7 C 0.31108(5) 0.40255(9) 0.94873(15) 0.0455(3) Uani 1 1 d . . . . .
C6 C 0.37207(5) 0.42310(10) 0.89479(16) 0.0493(3) Uani 1 1 d . . . . .
H6 H 0.398242 0.361399 0.899728 0.059 Uiso 1 1 calc R U . . .
C12 C 0.26396(5) 0.47782(10) 0.90753(16) 0.0493(3) Uani 1 1 d . . . . .
H12 H 0.271203 0.543880 0.844160 0.059 Uiso 1 1 calc R U . . .
C11 C 0.20694(6) 0.45558(11) 0.95942(18) 0.0567(3) Uani 1 1 d . . . . .
H11 H 0.176076 0.506587 0.930665 0.068 Uiso 1 1 calc R U . . .
C10 C 0.19520(6) 0.35791(12) 1.05405(18) 0.0616(4) Uani 1 1 d . . . . .
H10 H 0.156695 0.343511 1.089883 0.074 Uiso 1 1 calc R U . . .
C17 C 0.10432(5) 0.76465(10) 0.63221(17) 0.0515(3) Uani 1 1 d . . . . .
H17 H 0.129028 0.828436 0.631774 0.062 Uiso 1 1 calc R U . . .
C24 C 0.20758(6) 0.54828(11) 0.46214(18) 0.0580(3) Uani 1 1 d . . . . .
H24 H 0.178784 0.492423 0.437743 0.070 Uiso 1 1 calc R U . . .
C23 C 0.26568(7) 0.53060(12) 0.41471(19) 0.0656(4) Uani 1 1 d . . . . .
H23 H 0.275573 0.463432 0.357862 0.079 Uiso 1 1 calc R U . . .
C22 C 0.30911(6) 0.61178(13) 0.45101(18) 0.0644(4) Uani 1 1 d . . . . .
H22 H 0.348199 0.600037 0.418117 0.077 Uiso 1 1 calc R U . . .
C21 C 0.29402(6) 0.71099(12) 0.53690(18) 0.0588(3) Uani 1 1 d . . . . .
H21 H 0.323250 0.765744 0.563190 0.071 Uiso 1 1 calc R U . . .
C20 C 0.23596(5) 0.72921(10) 0.58375(16) 0.0512(3) Uani 1 1 d . . . . .
H20 H 0.226459 0.796331 0.641347 0.061 Uiso 1 1 calc R U . . .
C19 C 0.19132(5) 0.64870(10) 0.54618(15) 0.0476(3) Uani 1 1 d . . . . .
C18 C 0.12908(5) 0.66611(10) 0.59181(16) 0.0509(3) Uani 1 1 d . . . . .
H18 H 0.104622 0.601998 0.592515 0.061 Uiso 1 1 calc R U . . .
C13 C -0.07006(6) 0.82486(13) 0.7623(2) 0.0714(4) Uani 1.0000(16) 1 d . . P . .
H13 H -0.109311 0.839311 0.791351 0.086 Uiso 1.0000(16) 1 calc R U P . .
C14 C 0.02020(6) 0.89195(12) 0.6978(2) 0.0709(4) Uani 1.0000(16) 1 d . . P . .
H14 H 0.045770 0.953095 0.680905 0.085 Uiso 1.0000(16) 1 calc R U P . .
C15 C 0.04237(5) 0.78363(10) 0.67732(16) 0.0495(3) Uani 1.0000(16) 1 d . . P . .
C16 C 0.00152(6) 0.69834(11) 0.7051(2) 0.0633(4) Uani 1.0000(16) 1 d . . P . .
H16 H 0.014060 0.623274 0.693606 0.076 Uiso 1.0000(16) 1 calc R U P . .
N3 N -0.05482(5) 0.71682(10) 0.74743(19) 0.0718(4) Uani 1.0000(16) 1 d . . P . .
N4 N -0.03577(6) 0.91435(11) 0.7404(2) 0.0825(4) Uani 1.0000(16) 1 d . . P . .

loop_
_atom_site_aniso_label
_atom_site_aniso_U_11
_atom_site_aniso_U_22
_atom_site_aniso_U_33
_atom_site_aniso_U_23
_atom_site_aniso_U_13
_atom_site_aniso_U_12
N1 0.0527(6) 0.0557(7) 0.0851(8) -0.0029(6) 0.0144(6) 0.0043(5)
C1 0.0536(8) 0.0604(8) 0.0860(10) -0.0088(7) 0.0149(7) -0.0072(6)
C2 0.0574(7) 0.0420(6) 0.0716(9) 0.0008(5) 0.0104(6) 0.0017(5)
N2 0.0658(8) 0.0482(6) 0.1161(11) -0.0065(6) 0.0260(7) -0.0109(5)
C3 0.0498(6) 0.0413(6) 0.0522(7) -0.0024(5) 0.0033(5) -0.0003(5)
C5 0.0495(6) 0.0416(6) 0.0604(7) -0.0013(5) 0.0061(5) 0.0048(5)
C4 0.0617(8) 0.0409(7) 0.1016(11) -0.0043(7) 0.0204(8) 0.0010(6)
C9 0.0710(9) 0.0545(7) 0.0594(8) 0.0084(6) 0.0070(6) -0.0135(6)
C8 0.0614(8) 0.0441(6) 0.0574(7) 0.0061(5) 0.0016(6) 0.0000(5)
C7 0.0509(6) 0.0412(6) 0.0443(6) -0.0017(5) 0.0023(5) -0.0017(5)
C6 0.0501(7) 0.0442(6) 0.0536(7) 0.0020(5) 0.0025(5) 0.0048(5)
C12 0.0531(7) 0.0416(6) 0.0534(7) 0.0021(5) 0.0048(5) 0.0000(5)
C11 0.0513(7) 0.0557(7) 0.0633(8) -0.0031(6) 0.0039(6) 0.0027(6)
C10 0.0554(7) 0.0684(9) 0.0618(8) -0.0016(6) 0.0110(6) -0.0136(6)
C17 0.0489(7) 0.0467(6) 0.0593(8) 0.0042(5) 0.0061(5) -0.0009(5)
C24 0.0645(8) 0.0498(7) 0.0594(8) -0.0046(6) 0.0007(6) 0.0067(6)
C23 0.0743(9) 0.0604(8) 0.0626(8) -0.0070(6) 0.0065(7) 0.0227(7)
C22 0.0573(8) 0.0759(9) 0.0611(8) 0.0080(7) 0.0129(6) 0.0205(7)
C21 0.0527(7) 0.0600(8) 0.0639(8) 0.0082(6) 0.0060(6) 0.0028(6)
C20 0.0533(7) 0.0466(6) 0.0541(7) 0.0005(5) 0.0055(5) 0.0061(5)
C19 0.0530(7) 0.0463(6) 0.0434(6) 0.0028(5) 0.0024(5) 0.0067(5)
C18 0.0513(7) 0.0485(6) 0.0529(7) -0.0007(5) 0.0019(5) -0.0016(5)
C13 0.0462(7) 0.0683(9) 0.1004(12) 0.0075(8) 0.0102(7) 0.0067(6)
C14 0.0550(8) 0.0479(7) 0.1109(12) 0.0026(7) 0.0151(8) -0.0001(6)
C15 0.0483(7) 0.0475(6) 0.0527(7) 0.0042(5) 0.0023(5) 0.0021(5)
C16 0.0565(8) 0.0478(7) 0.0867(10) 0.0059(6) 0.0134(7) 0.0018(6)
N3 0.0519(7) 0.0627(7) 0.1020(10) 0.0085(6) 0.0157(6) -0.0022(5)
N4 0.0576(7) 0.0558(7) 0.1357(13) 0.0026(7) 0.0207(7) 0.0105(6)

loop_
_atom_type_symbol
_atom_type_description
_atom_type_scat_dispersion_real
_atom_type_scat_dispersion_imag
_atom_type_scat_source
C C 0.0033 0.0016 'International Tables Vol C Tables 4.2.6.8 and 6.1.1.4'
H H 0.0000 0.0000 'International Tables Vol C Tables 4.2.6.8 and 6.1.1.4'
N N 0.0061 0.0033 'International Tables Vol C Tables 4.2.6.8 and 6.1.1.4'

loop_
_geom_angle_atom_site_label_1
_geom_angle_atom_site_label_2
_geom_angle_atom_site_label_3
_geom_angle
_geom_angle_site_symmetry_1
_geom_angle_site_symmetry_3
_geom_angle_publ_flag
C1 N1 C2 115.22(11) . . ?
N2 C1 N1 127.18(13) . . ?
N2 C1 H1 116.4 . . ?
N1 C1 H1 116.4 . . ?
N1 C2 C3 124.20(12) . . ?
N1 C2 H2 117.9 . . ?
C3 C2 H2 117.9 . . ?
C1 N2 C4 115.57(12) . . ?
C4 C3 C2 114.18(11) . . ?
C4 C3 C5 121.52(11) . . ?
C2 C3 C5 124.30(11) . . ?
C6 C5 C3 126.27(11) . . ?
C6 C5 H5 116.9 . . ?
C3 C5 H5 116.9 . . ?
N2 C4 C3 123.66(12) . . ?
N2 C4 H4 118.2 . . ?
C3 C4 H4 118.2 . . ?
C10 C9 C8 120.26(12) . . ?
C10 C9 H9 119.9 . . ?
C8 C9 H9 119.9 . . ?
C9 C8 C7 121.24(12) . . ?
C9 C8 H8 119.4 . . ?
C7 C8 H8 119.4 . . ?
C8 C7 C12 117.64(11) . . ?
C8 C7 C6 119.98(11) . . ?
C12 C7 C6 122.37(10) . . ?
C5 C6 C7 126.16(11) . . ?
C5 C6 H6 116.9 . . ?
C7 C6 H6 116.9 . . ?
C11 C12 C7 120.90(11) . . ?
C11 C12 H12 119.6 . . ?
C7 C12 H12 119.6 . . ?
C12 C11 C10 120.50(12) . . ?
C12 C11 H11 119.8 . . ?
C10 C11 H11 119.8 . . ?
C9 C10 C11 119.46(12) . . ?
C9 C10 H10 120.3 . . ?
C11 C10 H10 120.3 . . ?
C18 C17 C15 126.82(11) . . ?
C18 C17 H17 116.6 . . ?
C15 C17 H17 116.6 . . ?
C23 C24 C19 121.05(13) . . ?
C23 C24 H24 119.5 . . ?
C19 C24 H24 119.5 . . ?
C22 C23 C24 120.40(13) . . ?
C22 C23 H23 119.8 . . ?
C24 C23 H23 119.8 . . ?
C23 C22 C21 119.34(13) . . ?
C23 C22 H22 120.3 . . ?
C21 C22 H22 120.3 . . ?
C20 C21 C22 120.43(13) . . ?
C20 C21 H21 119.8 . . ?
C22 C21 H21 119.8 . . ?
C21 C20 C19 121.01(12) . . ?
C21 C20 H20 119.5 . . ?
C19 C20 H20 119.5 . . ?
C20 C19 C24 117.76(11) . . ?
C20 C19 C18 122.38(11) . . ?
C24 C19 C18 119.86(11) . . ?
C17 C18 C19 126.10(11) . . ?
C17 C18 H18 117.0 . . ?
C19 C18 H18 117.0 . . ?
N4 C13 N3 127.06(13) . . ?
N4 C13 H13 116.5 . . ?
N3 C13 H13 116.5 . . ?
N4 C14 C15 123.83(13) . . ?
N4 C14 H14 118.1 . . ?
C15 C14 H14 118.1 . . ?
C14 C15 C16 114.18(12) . . ?
C14 C15 C17 121.22(11) . . ?
C16 C15 C17 124.60(11) . . ?
N3 C16 C15 124.01(12) . . ?
N3 C16 H16 118.0 . . ?
C15 C16 H16 118.0 . . ?
C13 N3 C16 115.34(12) . . ?
C13 N4 C14 115.59(12) . . ?

loop_
_geom_bond_atom_site_label_1
_geom_bond_atom_site_label_2
_geom_bond_distance
_geom_bond_site_symmetry_2
_geom_bond_publ_flag
N1 C1 1.3231(18) . ?
N1 C2 1.3260(16) . ?
C1 N2 1.3151(18) . ?
C1 H1 0.9300 . ?
C2 C3 1.3796(16) . ?
C2 H2 0.9300 . ?
N2 C4 1.3338(17) . ?
C3 C4 1.3787(17) . ?
C3 C5 1.4597(16) . ?
C5 C6 1.3283(16) . ?
C5 H5 0.9300 . ?
C4 H4 0.9300 . ?
C9 C10 1.376(2) . ?
C9 C8 1.3783(18) . ?
C9 H9 0.9300 . ?
C8 C7 1.3958(16) . ?
C8 H8 0.9300 . ?
C7 C12 1.3963(16) . ?
C7 C6 1.4616(16) . ?
C6 H6 0.9300 . ?
C12 C11 1.3762(17) . ?
C12 H12 0.9300 . ?
C11 C10 1.3836(19) . ?
C11 H11 0.9300 . ?
C10 H10 0.9300 . ?
C17 C18 1.3245(16) . ?
C17 C15 1.4587(16) . ?
C17 H17 0.9300 . ?
C24 C23 1.3791(19) . ?
C24 C19 1.3959(17) . ?
C24 H24 0.9300 . ?
C23 C22 1.377(2) . ?
C23 H23 0.9300 . ?
C22 C21 1.3834(19) . ?
C22 H22 0.9300 . ?
C21 C20 1.3779(17) . ?
C21 H21 0.9300 . ?
C20 C19 1.3919(17) . ?
C20 H20 0.9300 . ?
C19 C18 1.4632(16) . ?
C18 H18 0.9300 . ?
C13 N4 1.3153(19) . ?
C13 N3 1.3194(18) . ?
C13 H13 0.9300 . ?
C14 N4 1.3326(17) . ?
C14 C15 1.3761(18) . ?
C14 H14 0.9300 . ?
C15 C16 1.3776(17) . ?
C16 N3 1.3316(17) . ?
C16 H16 0.9300 . ?

loop_
_geom_torsion_atom_site_label_1
_geom_torsion_atom_site_label_2
_geom_torsion_atom_site_label_3
_geom_torsion_atom_site_label_4
_geom_torsion
_geom_torsion_site_symmetry_1
_geom_torsion_site_symmetry_2
_geom_torsion_site_symmetry_3
_geom_torsion_site_symmetry_4
_geom_torsion_publ_flag
C2 N1 C1 N2 -0.4(2) . . . . ?
C1 N1 C2 C3 0.3(2) . . . . ?
N1 C1 N2 C4 0.3(3) . . . . ?
N1 C2 C3 C4 0.0(2) . . . . ?
N1 C2 C3 C5 178.95(13) . . . . ?
C4 C3 C5 C6 -170.52(14) . . . . ?
C2 C3 C5 C6 10.6(2) . . . . ?
C1 N2 C4 C3 0.1(2) . . . . ?
C2 C3 C4 N2 -0.2(2) . . . . ?
C5 C3 C4 N2 -179.17(14) . . . . ?
C10 C9 C8 C7 0.4(2) . . . . ?
C9 C8 C7 C12 -0.93(18) . . . . ?
C9 C8 C7 C6 -179.91(11) . . . . ?
C3 C5 C6 C7 -178.73(11) . . . . ?
C8 C7 C6 C5 -164.98(12) . . . . ?
C12 C7 C6 C5 16.09(19) . . . . ?
C8 C7 C12 C11 0.65(18) . . . . ?
C6 C7 C12 C11 179.60(11) . . . . ?
C7 C12 C11 C10 0.11(19) . . . . ?
C8 C9 C10 C11 0.3(2) . . . . ?
C12 C11 C10 C9 -0.6(2) . . . . ?
C19 C24 C23 C22 0.6(2) . . . . ?
C24 C23 C22 C21 0.5(2) . . . . ?
C23 C22 C21 C20 -0.8(2) . . . . ?
C22 C21 C20 C19 0.1(2) . . . . ?
C21 C20 C19 C24 1.00(18) . . . . ?
C21 C20 C19 C18 -179.10(11) . . . . ?
C23 C24 C19 C20 -1.32(19) . . . . ?
C23 C24 C19 C18 178.78(12) . . . . ?
C15 C17 C18 C19 179.75(11) . . . . ?
C20 C19 C18 C17 17.0(2) . . . . ?
C24 C19 C18 C17 -163.11(12) . . . . ?
N4 C14 C15 C16 -0.1(2) . . . . ?
N4 C14 C15 C17 -179.38(14) . . . . ?
C18 C17 C15 C14 -172.74(14) . . . . ?
C18 C17 C15 C16 8.1(2) . . . . ?
C14 C15 C16 N3 0.3(2) . . . . ?
C17 C15 C16 N3 179.52(13) . . . . ?
N4 C13 N3 C16 -0.2(3) . . . . ?
C15 C16 N3 C13 -0.1(2) . . . . ?
N3 C13 N4 C14 0.4(3) . . . . ?
C15 C14 N4 C13 -0.2(3) . . . . ?
